data_7237458
loop_
_publ_author_name
'Li, Li'
'Wang, Jun-Ren'
'Hua, Yang'
'Guo, Yu'
'Fu, Chen'
'Sun, Ya-Nan'
'Zhang, Hong'

_publ_section_title
;
 &#x201C;Reversible&#x201D; photochromism of polyoxomolybdate--viologen
 hybrids without the need for proton transfer
;
_journal_issue 1
_journal_name_full 'Journal of Materials Chemistry C'
_journal_page_first 38
_journal_paper_doi 10.1039/C8TC03172J
_journal_volume 7
_journal_year 2019
_chemical_formula_moiety 'C44 H44 Mo8 N8 O28'
_chemical_formula_sum 'C44 H44 Mo8 N8 O28'
_chemical_formula_weight 1900.39
_space_group_IT_number 2
_space_group_name_Hall '-P 1'
_space_group_name_H-M_alt 'P -1'
_symmetry_cell_setting triclinic
_symmetry_space_group_name_H-M 'P -1'
_atom_sites_solution_hydrogens geom
_atom_sites_solution_primary direct
_atom_sites_solution_secondary difmap
_audit_creation_method SHELXL-97
_audit_update_record
;
2018-05-22 deposited with the CCDC.
2018-10-12 downloaded from the CCDC.
;
_cell_angle_alpha 73.772(2)
_cell_angle_beta 75.933(2)
_cell_angle_gamma 64.238(2)
_cell_formula_units_Z 1
_cell_length_a 10.6571(6)
_cell_length_b 11.0273(6)
_cell_length_c 13.8362(7)
_cell_measurement_reflns_used 9984
_cell_measurement_temperature 294(2)
_cell_measurement_theta_max 25.72
_cell_measurement_theta_min 2.34
_cell_volume 1392.09(13)
_computing_structure_refinement 'SHELXL-97 (Sheldrick, 1997)'
_computing_structure_solution 'SHELXS-97 (Sheldrick, 1990)'
_diffrn_ambient_temperature 294(2)
_diffrn_measured_fraction_theta_full 0.994
_diffrn_measured_fraction_theta_max 0.994
_diffrn_measurement_device_type 'CCD area detector'
_diffrn_measurement_method 'phi and omega scans'
_diffrn_radiation_monochromator graphite
_diffrn_radiation_source 'fine-focus sealed tube'
_diffrn_radiation_type MoK\a
_diffrn_radiation_wavelength 0.71073
_diffrn_reflns_av_R_equivalents 0.0430
_diffrn_reflns_av_sigmaI/netI 0.0320
_diffrn_reflns_limit_h_max 13
_diffrn_reflns_limit_h_min -13
_diffrn_reflns_limit_k_max 13
_diffrn_reflns_limit_k_min -13
_diffrn_reflns_limit_l_max 16
_diffrn_reflns_limit_l_min -16
_diffrn_reflns_number 23934
_diffrn_reflns_theta_full 25.76
_diffrn_reflns_theta_max 25.76
_diffrn_reflns_theta_min 2.82
_exptl_absorpt_coefficient_mu 1.839
_exptl_absorpt_correction_T_max 0.630
_exptl_absorpt_correction_T_min 0.558
_exptl_absorpt_correction_type multi-scan
_exptl_crystal_colour 'pale brown'
_exptl_crystal_density_diffrn 2.267
_exptl_crystal_density_method 'not measured'
_exptl_crystal_description block
_exptl_crystal_F_000 924
_exptl_crystal_size_max 0.33
_exptl_crystal_size_mid 0.27
_exptl_crystal_size_min 0.25
_refine_diff_density_max 0.666
_refine_diff_density_min -0.574
_refine_diff_density_rms 0.104
_refine_ls_extinction_method none
_refine_ls_goodness_of_fit_ref 1.048
_refine_ls_hydrogen_treatment mixed
_refine_ls_matrix_type full
_refine_ls_number_parameters 403
_refine_ls_number_reflns 5298
_refine_ls_number_restraints 3
_refine_ls_restrained_S_all 1.048
_refine_ls_R_factor_all 0.0347
_refine_ls_R_factor_gt 0.0243
_refine_ls_shift/su_max 0.005
_refine_ls_shift/su_mean 0.000
_refine_ls_structure_factor_coef Fsqd
_refine_ls_weighting_details 'calc w=1/[\s^2^(Fo^2^)+(0.0209P)^2^+2.0985P] where P=(Fo^2^+2Fc^2^)/3'
_refine_ls_weighting_scheme calc
_refine_ls_wR_factor_gt 0.0526
_refine_ls_wR_factor_ref 0.0567
_reflns_number_gt 4501
_reflns_number_total 5298
_reflns_threshold_expression >2sigma(I)
_cod_data_source_file c8tc03172j2.cif
_cod_data_source_block 1
_cod_depositor_comments
;
The following automatic conversions were performed:

data item '_symmetry_cell_setting' value 'Triclinic' was changed to
'triclinic' in accordance with the
/home/saulius/struct/COD-crude-data/automatic-downloads/DataCite-retrospective/RSC/depositions/lib/dictionaries/cif_core.dic
dictionary named 'cif_core.dic' version 2.4.2 last updated on
2011-04-26.

Automatic conversion script
Id: cif_fix_values 6909 2019-04-08 15:41:33Z antanas 
;
_cod_original_sg_symbol_H-M 'P-1   '
_cod_database_code 7237458

loop_
_symmetry_equiv_pos_as_xyz
'x, y, z'
'-x, -y, -z'

loop_
_atom_site_label
_atom_site_type_symbol
_atom_site_fract_x
_atom_site_fract_y
_atom_site_fract_z
_atom_site_U_iso_or_equiv
_atom_site_adp_type
_atom_site_occupancy
_atom_site_symmetry_multiplicity
_atom_site_calc_flag
_atom_site_refinement_flags
Mo1 Mo 0.66052(3) 0.68756(3) 0.14516(2) 0.01707(8) Uani 1 1 d .
Mo2 Mo 0.36132(3) 0.97559(3) 0.08552(2) 0.01370(7) Uani 1 1 d .
Mo3 Mo 0.52869(3) 0.93621(3) 0.28234(2) 0.01679(8) Uani 1 1 d .
Mo4 Mo 0.56743(3) 0.75116(3) -0.07709(2) 0.01431(7) Uani 1 1 d .
O1 O 0.7336(3) 0.6626(3) -0.13065(18) 0.0242(6) Uani 1 1 d .
O2 O 0.4475(2) 0.8293(2) 0.18561(17) 0.0196(5) Uani 1 1 d .
O3 O 0.5719(2) 0.6461(2) 0.05585(17) 0.0180(5) Uani 1 1 d .
O4 O 0.4636(3) 0.7076(3) -0.12543(19) 0.0279(6) Uani 1 1 d .
O5 O 0.3457(2) 0.8938(2) 0.00047(18) 0.0205(5) Uani 1 1 d .
O6 O 0.1948(3) 1.0505(3) 0.14229(19) 0.0268(6) Uani 1 1 d .
O7 O 0.5448(3) 0.9341(2) -0.16545(17) 0.0203(5) Uani 1 1 d .
O8 O 0.8305(3) 0.6300(2) 0.08470(19) 0.0253(6) Uani 1 1 d .
O9 O 0.5972(3) 1.0268(3) 0.31957(19) 0.0279(6) Uani 1 1 d .
O10 O 0.6855(2) 0.8027(2) 0.21637(17) 0.0200(5) Uani 1 1 d .
O11 O 0.6557(3) 0.5556(3) 0.2434(2) 0.0323(6) Uani 1 1 d .
O12 O 0.3788(3) 0.9412(3) 0.36468(18) 0.0305(6) Uani 1 1 d .
N1 N 0.6217(3) 0.7606(3) 0.4250(2) 0.0243(7) Uani 1 1 d .
N2 N 0.8749(3) 0.3065(3) 1.1460(2) 0.0202(6) Uani 1 1 d .
C1 C 0.9844(4) 0.3164(4) 1.1678(3) 0.0226(8) Uani 1 1 d .
H1 H 1.0431 0.3487 1.1159 0.027 Uiso 1 1 calc R
C2 C 0.9541(4) 0.1905(4) 1.4514(3) 0.0222(8) Uani 1 1 d .
C3 C 0.9266(4) 0.2291(3) 1.3443(3) 0.0204(8) Uani 1 1 d .
C4 C 1.0117(4) 0.2795(4) 1.2658(3) 0.0237(8) Uani 1 1 d .
H4 H 1.0879 0.2883 1.2801 0.028 Uiso 1 1 calc R
C5 C 0.8410(4) 0.3586(4) 1.0408(3) 0.0265(9) Uani 1 1 d .
H5A H 0.8806 0.4264 1.0065 0.032 Uiso 1 1 calc R
H5B H 0.7396 0.4039 1.0430 0.032 Uiso 1 1 calc R
N3 N 0.8562(3) 0.3178(3) 0.8777(2) 0.0198(6) Uani 1 1 d .
C6 C 0.7218(4) 0.3617(4) 0.8650(3) 0.0242(8) Uani 1 1 d .
H6 H 0.6593 0.3370 0.9181 0.029 Uiso 1 1 calc R
C7 C 0.8159(4) 0.2164(4) 1.3183(3) 0.0259(8) Uani 1 1 d .
H7 H 0.7579 0.1810 1.3683 0.031 Uiso 1 1 calc R
C8 C 0.8964(4) 0.2467(4) 0.9802(3) 0.0243(8) Uani 1 1 d .
H8A H 0.9978 0.1998 0.9766 0.029 Uiso 1 1 calc R
H8B H 0.8544 0.1800 1.0108 0.029 Uiso 1 1 calc R
C9 C 0.5582(4) 0.7869(4) 0.5179(3) 0.0334(10) Uani 1 1 d .
H9 H 0.4810 0.8695 0.5224 0.040 Uiso 1 1 calc R
C10 C 0.7179(4) 0.5749(4) 0.6012(3) 0.0223(8) Uani 1 1 d .
C11 C 0.7322(4) 0.6423(4) 0.4205(3) 0.0261(8) Uani 1 1 d .
H11 H 0.7766 0.6217 0.3569 0.031 Uiso 1 1 calc R
C12 C 0.7913(4) 0.2559(4) 1.2191(3) 0.0277(9) Uani 1 1 d .
H12 H 0.7163 0.2476 1.2024 0.033 Uiso 1 1 calc R
C13 C 0.6016(4) 0.6978(4) 0.6066(3) 0.0326(10) Uani 1 1 d .
H13 H 0.5538 0.7196 0.6693 0.039 Uiso 1 1 calc R
C14 C 0.7841(4) 0.5482(4) 0.5061(3) 0.0272(9) Uani 1 1 d .
H14 H 0.8631 0.4676 0.4995 0.033 Uiso 1 1 calc R
C15 C 0.9501(4) 0.3478(4) 0.8017(3) 0.0265(8) Uani 1 1 d .
H15 H 1.0439 0.3150 0.8105 0.032 Uiso 1 1 calc R
N4 N 1.0035(5) 0.1194(4) 1.6536(3) 0.0437(10) Uani 1 1 d .
C16 C 1.0859(4) 0.1568(4) 1.4743(3) 0.0322(9) Uani 1 1 d .
H16 H 1.1606 0.1564 1.4228 0.039 Uiso 1 1 calc R
C17 C 0.8484(5) 0.1864(4) 1.5328(3) 0.0333(9) Uani 1 1 d .
H17 H 0.7579 0.2084 1.5211 0.040 Uiso 1 1 calc R
C18 C 1.1049(5) 0.1234(5) 1.5760(3) 0.0428(11) Uani 1 1 d .
H18 H 1.1936 0.1026 1.5905 0.051 Uiso 1 1 calc R
C19 C 0.7670(4) 0.4801(4) 0.6967(3) 0.0220(8) Uani 1 1 d .
O13 O 0.3960(2) 1.1289(2) -0.00929(16) 0.0142(5) Uani 1 1 d .
C20 C 0.6743(4) 0.4423(4) 0.7755(3) 0.0240(8) Uani 1 1 d .
H20 H 0.5807 0.4714 0.7677 0.029 Uiso 1 1 calc R
C21 C 0.9063(4) 0.4276(4) 0.7105(3) 0.0277(9) Uani 1 1 d .
H21 H 0.9718 0.4466 0.6572 0.033 Uiso 1 1 calc R
O1W O 0.1026(4) 0.0223(4) 0.8530(2) 0.0550(9) Uani 1 1 d D
C22 C 0.8789(5) 0.1495(5) 1.6305(3) 0.0419(11) Uani 1 1 d .
H22 H 0.8072 0.1456 1.6837 0.050 Uiso 1 1 calc R
H1WA H 0.062(5) 0.043(5) 0.801(2) 0.063 Uiso 1 1 d D
H1WB H 0.165(4) 0.055(5) 0.832(3) 0.063 Uiso 1 1 d D

loop_
_atom_site_aniso_label
_atom_site_aniso_U_11
_atom_site_aniso_U_22
_atom_site_aniso_U_33
_atom_site_aniso_U_23
_atom_site_aniso_U_13
_atom_site_aniso_U_12
Mo1 0.01914(16) 0.01353(14) 0.01516(15) -0.00212(11) -0.00634(12) -0.00178(12)
Mo2 0.01260(15) 0.01241(14) 0.01450(14) -0.00091(11) -0.00181(11) -0.00460(12)
Mo3 0.01764(16) 0.01753(15) 0.01133(14) -0.00188(11) -0.00412(11) -0.00292(12)
Mo4 0.01536(15) 0.01359(14) 0.01528(14) -0.00275(11) -0.00477(11) -0.00560(12)
O1 0.0210(14) 0.0264(14) 0.0252(13) -0.0090(11) -0.0007(11) -0.0085(11)
O2 0.0204(13) 0.0167(12) 0.0163(12) 0.0000(10) -0.0007(10) -0.0054(10)
O3 0.0217(13) 0.0138(11) 0.0185(12) -0.0018(10) -0.0036(10) -0.0075(10)
O4 0.0276(15) 0.0309(14) 0.0329(15) -0.0098(12) -0.0120(12) -0.0126(12)
O5 0.0183(13) 0.0188(12) 0.0265(13) -0.0049(10) -0.0051(10) -0.0080(10)
O6 0.0186(14) 0.0258(14) 0.0286(14) -0.0044(11) 0.0036(11) -0.0063(11)
O7 0.0270(14) 0.0187(12) 0.0161(12) 0.0003(10) -0.0093(10) -0.0089(11)
O8 0.0182(14) 0.0250(14) 0.0291(14) -0.0105(11) -0.0069(11) -0.0003(11)
O9 0.0340(16) 0.0244(13) 0.0265(14) -0.0052(11) -0.0139(12) -0.0075(12)
O10 0.0213(13) 0.0222(13) 0.0156(12) -0.0039(10) -0.0060(10) -0.0060(11)
O11 0.0441(17) 0.0217(13) 0.0267(14) 0.0044(11) -0.0125(12) -0.0106(13)
O12 0.0216(14) 0.0407(16) 0.0189(13) -0.0040(12) 0.0005(11) -0.0058(12)
N1 0.0271(18) 0.0240(16) 0.0132(14) -0.0023(12) -0.0020(13) -0.0037(14)
N2 0.0234(17) 0.0179(15) 0.0155(14) -0.0028(12) -0.0059(12) -0.0035(13)
C1 0.022(2) 0.0225(19) 0.0208(18) -0.0039(15) -0.0007(15) -0.0076(16)
C2 0.030(2) 0.0180(17) 0.0196(18) -0.0015(14) -0.0080(15) -0.0090(16)
C3 0.0188(19) 0.0184(18) 0.0218(18) -0.0041(15) -0.0053(15) -0.0040(15)
C4 0.0188(19) 0.031(2) 0.0248(19) -0.0053(16) -0.0049(15) -0.0119(16)
C5 0.036(2) 0.0180(18) 0.0187(18) -0.0019(15) -0.0120(16) -0.0016(17)
N3 0.0256(17) 0.0177(15) 0.0163(14) -0.0007(12) -0.0071(12) -0.0081(13)
C6 0.028(2) 0.0269(19) 0.0189(18) 0.0036(15) -0.0028(15) -0.0168(17)
C7 0.026(2) 0.033(2) 0.0214(18) 0.0000(16) -0.0039(15) -0.0169(18)
C8 0.035(2) 0.0191(18) 0.0149(17) 0.0013(14) -0.0099(15) -0.0063(17)
C9 0.038(2) 0.024(2) 0.0174(18) -0.0023(16) -0.0018(17) 0.0044(18)
C10 0.026(2) 0.0218(18) 0.0165(17) -0.0011(15) -0.0042(15) -0.0083(16)
C11 0.026(2) 0.028(2) 0.0156(17) -0.0059(15) -0.0027(15) -0.0028(17)
C12 0.024(2) 0.033(2) 0.030(2) -0.0040(17) -0.0111(16) -0.0121(18)
C13 0.038(2) 0.029(2) 0.0162(18) -0.0039(16) -0.0022(17) -0.0011(18)
C14 0.024(2) 0.026(2) 0.0215(19) -0.0058(16) -0.0040(16) 0.0003(17)
C15 0.019(2) 0.034(2) 0.0233(19) -0.0020(17) -0.0047(15) -0.0089(17)
N4 0.070(3) 0.043(2) 0.0245(18) 0.0025(16) -0.0194(19) -0.028(2)
C16 0.030(2) 0.037(2) 0.030(2) -0.0046(18) -0.0116(17) -0.0106(19)
C17 0.038(2) 0.041(2) 0.026(2) -0.0029(18) -0.0057(18) -0.023(2)
C18 0.052(3) 0.039(3) 0.043(3) -0.001(2) -0.030(2) -0.016(2)
C19 0.029(2) 0.0198(18) 0.0162(17) -0.0010(14) -0.0065(15) -0.0083(16)
O13 0.0160(12) 0.0134(11) 0.0126(11) -0.0007(9) -0.0034(9) -0.0056(10)
C20 0.021(2) 0.029(2) 0.0239(19) -0.0026(16) -0.0073(15) -0.0115(17)
C21 0.029(2) 0.036(2) 0.0161(18) 0.0010(16) -0.0020(15) -0.0156(18)
O1W 0.070(3) 0.053(2) 0.0365(18) -0.0019(16) -0.0126(18) -0.021(2)
C22 0.063(3) 0.045(3) 0.022(2) 0.0006(19) -0.004(2) -0.032(3)

loop_
_atom_type_symbol
_atom_type_description
_atom_type_scat_dispersion_real
_atom_type_scat_dispersion_imag
_atom_type_scat_source
C C 0.0033 0.0016 'International Tables Vol C Tables 4.2.6.8 and 6.1.1.4'
H H 0.0000 0.0000 'International Tables Vol C Tables 4.2.6.8 and 6.1.1.4'
N N 0.0061 0.0033 'International Tables Vol C Tables 4.2.6.8 and 6.1.1.4'
O O 0.0106 0.0060 'International Tables Vol C Tables 4.2.6.8 and 6.1.1.4'
Mo Mo -1.6832 0.6857 'International Tables Vol C Tables 4.2.6.8 and 6.1.1.4'

loop_
_geom_angle_atom_site_label_1
_geom_angle_atom_site_label_2
_geom_angle_atom_site_label_3
_geom_angle
_geom_angle_site_symmetry_1
_geom_angle_site_symmetry_3
O11 Mo1 O8 104.50(13) . .
O11 Mo1 O10 99.77(11) . .
O8 Mo1 O10 95.40(11) . .
O11 Mo1 O3 95.58(11) . .
O8 Mo1 O3 98.72(11) . .
O10 Mo1 O3 155.82(10) . .
O11 Mo1 O2 96.01(11) . .
O8 Mo1 O2 159.02(10) . .
O10 Mo1 O2 76.53(9) . .
O3 Mo1 O2 83.41(9) . .
O11 Mo1 O13 163.54(11) . 2_675
O8 Mo1 O13 88.39(10) . 2_675
O10 Mo1 O13 88.95(9) . 2_675
O3 Mo1 O13 72.00(8) . 2_675
O2 Mo1 O13 72.32(8) . 2_675
O6 Mo2 O5 104.35(12) . .
O6 Mo2 O2 103.95(11) . .
O5 Mo2 O2 102.61(11) . .
O6 Mo2 O13 103.31(11) . .
O5 Mo2 O13 99.99(10) . .
O2 Mo2 O13 138.68(10) . .
O6 Mo2 O7 94.54(11) . 2_675
O5 Mo2 O7 160.68(10) . 2_675
O2 Mo2 O7 76.26(9) . 2_675
O13 Mo2 O7 71.17(9) . 2_675
O6 Mo2 O13 177.46(11) . 2_675
O5 Mo2 O13 78.17(9) . 2_675
O2 Mo2 O13 75.02(9) . 2_675
O13 Mo2 O13 76.39(9) . 2_675
O7 Mo2 O13 82.98(8) 2_675 2_675
O9 Mo3 O12 107.41(13) . .
O9 Mo3 O7 98.77(11) . 2_675
O12 Mo3 O7 102.10(11) . 2_675
O9 Mo3 O10 105.70(12) . .
O12 Mo3 O10 136.98(12) . .
O7 Mo3 O10 99.17(10) 2_675 .
O9 Mo3 N1 84.84(11) . .
O12 Mo3 N1 78.07(11) . .
O7 Mo3 N1 176.10(10) 2_675 .
O10 Mo3 N1 78.35(10) . .
O9 Mo3 O2 166.16(10) . .
O12 Mo3 O2 83.65(11) . .
O7 Mo3 O2 70.21(9) 2_675 .
O10 Mo3 O2 69.10(9) . .
N1 Mo3 O2 106.00(9) . .
O1 Mo4 O4 103.98(12) . .
O1 Mo4 O3 99.68(11) . .
O4 Mo4 O3 102.85(11) . .
O1 Mo4 O7 96.81(11) . .
O4 Mo4 O7 101.05(11) . .
O3 Mo4 O7 146.59(10) . .
O1 Mo4 O13 102.12(10) . 2_675
O4 Mo4 O13 153.65(11) . 2_675
O3 Mo4 O13 76.11(9) . 2_675
O7 Mo4 O13 72.11(9) . 2_675
O1 Mo4 O5 173.02(10) . .
O4 Mo4 O5 82.43(11) . .
O3 Mo4 O5 81.29(9) . .
O7 Mo4 O5 79.07(9) . .
O13 Mo4 O5 71.33(8) 2_675 .
Mo2 O2 Mo1 118.21(11) . .
Mo2 O2 Mo3 103.08(10) . .
Mo1 O2 Mo3 92.10(9) . .
Mo4 O3 Mo1 115.48(11) . .
Mo2 O5 Mo4 113.07(11) . .
Mo3 O7 Mo4 145.97(13) 2_675 .
Mo3 O7 Mo2 109.83(10) 2_675 2_675
Mo4 O7 Mo2 104.10(10) . 2_675
Mo3 O10 Mo1 121.83(12) . .
C11 N1 C9 117.3(3) . .
C11 N1 Mo3 126.1(2) . .
C9 N1 Mo3 116.6(2) . .
C1 N2 C12 120.8(3) . .
C1 N2 C5 119.2(3) . .
C12 N2 C5 119.9(3) . .
N2 C1 C4 120.6(3) . .
C16 C2 C17 117.1(3) . .
C16 C2 C3 121.4(3) . .
C17 C2 C3 121.5(3) . .
C7 C3 C4 117.2(3) . .
C7 C3 C2 121.8(3) . .
C4 C3 C2 121.1(3) . .
C1 C4 C3 120.6(3) . .
N2 C5 C8 113.0(3) . .
C6 N3 C15 120.9(3) . .
C6 N3 C8 118.5(3) . .
C15 N3 C8 120.4(3) . .
N3 C6 C20 121.3(3) . .
C12 C7 C3 120.4(3) . .
N3 C8 C5 105.3(3) . .
N1 C9 C13 123.3(4) . .
C14 C10 C13 117.7(3) . .
C14 C10 C19 123.0(3) . .
C13 C10 C19 119.2(3) . .
N1 C11 C14 123.0(3) . .
N2 C12 C7 120.4(3) . .
C9 C13 C10 119.1(3) . .
C10 C14 C11 119.6(3) . .
N3 C15 C21 119.3(3) . .
C22 N4 C18 116.7(4) . .
C2 C16 C18 118.8(4) . .
C22 C17 C2 119.4(4) . .
N4 C18 C16 123.8(4) . .
C21 C19 C20 117.7(3) . .
C21 C19 C10 121.2(3) . .
C20 C19 C10 121.1(3) . .
Mo2 O13 Mo4 108.64(10) . 2_675
Mo2 O13 Mo1 151.05(12) . 2_675
Mo4 O13 Mo1 92.03(8) 2_675 2_675
Mo2 O13 Mo2 103.61(9) . 2_675
Mo4 O13 Mo2 96.53(8) 2_675 2_675
Mo1 O13 Mo2 93.57(7) 2_675 2_675
C6 C20 C19 119.4(3) . .
C15 C21 C19 121.2(3) . .
N4 C22 C17 124.1(4) . .

loop_
_geom_bond_atom_site_label_1
_geom_bond_atom_site_label_2
_geom_bond_distance
_geom_bond_site_symmetry_2
Mo1 O11 1.701(2) .
Mo1 O8 1.716(2) .
Mo1 O10 1.943(2) .
Mo1 O3 1.971(2) .
Mo1 O2 2.167(2) .
Mo1 O13 2.315(2) 2_675
Mo2 O6 1.691(2) .
Mo2 O5 1.745(2) .
Mo2 O2 1.856(2) .
Mo2 O13 1.946(2) .
Mo2 O7 2.288(2) 2_675
Mo2 O13 2.427(2) 2_675
Mo3 O9 1.703(3) .
Mo3 O12 1.710(2) .
Mo3 O7 1.904(2) 2_675
Mo3 O10 1.914(2) .
Mo3 N1 2.403(3) .
Mo3 O2 2.503(2) .
Mo4 O1 1.704(2) .
Mo4 O4 1.704(2) .
Mo4 O3 1.879(2) .
Mo4 O7 1.991(2) .
Mo4 O13 2.210(2) 2_675
Mo4 O5 2.385(2) .
O7 Mo3 1.904(2) 2_675
O7 Mo2 2.288(2) 2_675
N1 C11 1.329(5) .
N1 C9 1.345(4) .
N2 C1 1.328(5) .
N2 C12 1.345(5) .
N2 C5 1.479(4) .
C1 C4 1.368(5) .
C2 C16 1.381(5) .
C2 C17 1.393(5) .
C2 C3 1.488(5) .
C3 C7 1.385(5) .
C3 C4 1.390(5) .
C5 C8 1.509(5) .
N3 C6 1.337(5) .
N3 C15 1.342(4) .
N3 C8 1.480(4) .
C6 C20 1.371(5) .
C7 C12 1.371(5) .
C9 C13 1.375(5) .
C10 C14 1.379(5) .
C10 C13 1.389(5) .
C10 C19 1.483(5) .
C11 C14 1.385(5) .
C15 C21 1.375(5) .
N4 C22 1.318(6) .
N4 C18 1.332(6) .
C16 C18 1.392(6) .
C17 C22 1.376(6) .
C19 C21 1.381(5) .
C19 C20 1.384(5) .
O13 Mo4 2.210(2) 2_675
O13 Mo1 2.315(2) 2_675
O13 Mo2 2.427(2) 2_675
